data_2012580
loop_
_publ_author_name
'\<Cern\'ak, Juraj'
'Abboud, Khalil A.'

_publ_section_title
;
 Three different bonding modes of cyano groups in the coordination
 polymer [Cu(en)~2~(H~2~O)][Cu(en)~2~Ni~2~Cu~2~(CN)~10~]&#x00B7;2H~2~O
 (en is 1,2-diaminoethane)
;
_journal_issue 3
_journal_name_full 'Acta Crystallographica Section C'
_journal_page_first m167
_journal_page_last m170
_journal_paper_doi 10.1107/S0108270101021898
_journal_volume 58
_journal_year 2002
_chemical_formula_iupac '[Cu (C2 H8 N2)2 (H2 O)] [Ni2 Cu3 (C N)10 (C2 H8 N2)2] , 2H2 O'
_chemical_formula_moiety 'C4 H18 Cu N4 O 2+ , C14 H16 Cu3 N14 Ni2 2- , 2H2 O'
_chemical_formula_sum 'C18 H38 Cu4 N18 Ni2 O3'
_chemical_formula_weight 926.24
_chemical_name_systematic
;
poly[[aquabis(1,2-diaminoethane)copper(II)]
[bis(1,2-diaminoethane)hexa-\m-cyano-tetracyanotricopper(II)dinickel(II)
dihydrate]
;
_space_group_IT_number 14
_symmetry_cell_setting monoclinic
_symmetry_space_group_name_Hall '-P 2yn'
_symmetry_space_group_name_H-M 'P 1 21/n 1'
_atom_sites_solution_hydrogens geom
_atom_sites_solution_primary direct
_atom_sites_solution_secondary difmap
_audit_creation_method SHELXL97
_cell_angle_alpha 90
_cell_angle_beta 107.583(2)
_cell_angle_gamma 90
_cell_formula_units_Z 4
_cell_length_a 19.476(2)
_cell_length_b 8.2737(4)
_cell_length_c 21.786(2)
_cell_measurement_reflns_used 80
_cell_measurement_temperature 173(2)
_cell_measurement_theta_max 28.0
_cell_measurement_theta_min 2.0
_cell_volume 3346.6(5)
_computing_cell_refinement 'SMART and SAINT (Bruker 1998)'
_computing_data_collection 'SMART (Bruker 1998)'
_computing_data_reduction 'SHELXTL (Sheldrick, 1997)'
_computing_molecular_graphics SHELXTL
_computing_publication_material SHELXTL
_computing_structure_refinement SHELXTL
_computing_structure_solution SHELXTL
_diffrn_ambient_temperature 173(2)
_diffrn_measured_fraction_theta_full .928
_diffrn_measured_fraction_theta_max .928
_diffrn_measurement_device_type 'Bruker SMART CCD area-detector'
_diffrn_measurement_method '\w scans'
_diffrn_radiation_monochromator graphite
_diffrn_radiation_source 'normal-focus sealed tube'
_diffrn_radiation_type MoK\a
_diffrn_radiation_wavelength .71073
_diffrn_reflns_av_R_equivalents .068
_diffrn_reflns_av_sigmaI/netI .093
_diffrn_reflns_limit_h_max 24
_diffrn_reflns_limit_h_min -25
_diffrn_reflns_limit_k_max 10
_diffrn_reflns_limit_k_min -10
_diffrn_reflns_limit_l_max 25
_diffrn_reflns_limit_l_min -28
_diffrn_reflns_number 20433
_diffrn_reflns_theta_full 27.49
_diffrn_reflns_theta_max 27.49
_diffrn_reflns_theta_min 1.96
_diffrn_standards_decay_% none
_diffrn_standards_number 0
_exptl_absorpt_coefficient_mu 3.651
_exptl_absorpt_correction_T_max .930
_exptl_absorpt_correction_T_min .532
_exptl_absorpt_correction_type analytical
_exptl_absorpt_process_details 'based on measured indexed crystal faces (SHELXTL; Sheldrick, 1997)'
_exptl_crystal_colour blue
_exptl_crystal_density_diffrn 1.838
_exptl_crystal_density_meas ?
_exptl_crystal_density_method 'not measured'
_exptl_crystal_description needle
_exptl_crystal_F_000 1872
_exptl_crystal_size_max .24
_exptl_crystal_size_mid .23
_exptl_crystal_size_min .11
_refine_diff_density_max 2.14
_refine_diff_density_min -1.35
_refine_ls_extinction_method none
_refine_ls_goodness_of_fit_ref .919
_refine_ls_hydrogen_treatment mixed
_refine_ls_matrix_type full
_refine_ls_number_parameters 429
_refine_ls_number_reflns 7643
_refine_ls_number_restraints 9
_refine_ls_restrained_S_all .919
_refine_ls_R_factor_all .098
_refine_ls_R_factor_gt .044
_refine_ls_shift/su_max .001
_refine_ls_shift/su_mean .000
_refine_ls_structure_factor_coef Fsqd
_refine_ls_weighting_details 'w = 1/[\s^2^(Fo^2^)+(0.0492P)^2^] where P=(Fo^2^+2Fc^2^)/3'
_refine_ls_weighting_scheme calc
_refine_ls_wR_factor_gt .088
_refine_ls_wR_factor_ref .108
_reflns_number_gt 4511
_reflns_number_total 7643
_reflns_threshold_expression I>2\s(I)
_cod_data_source_file jz1484.cif
_cod_data_source_block I
_cod_depositor_comments
;
The following automatic conversions were performed:
'_symmetry_cell_setting' value 'Monoclinic' changed to 'monoclinic'
according to '/home/saulius/struct/CIF-dictionaries/cif_core.dic'
dictionary named 'cif_core.dic' version 2.4.1 from 2010-06-29.

Automatic conversion script
Id: cif_fix_enum 1527 2010-12-29 10:47:43Z saulius 

The following automatic conversions were performed:

'_symmetry_cell_setting' value 'Monoclinic' changed to 'monoclinic'
according to /home/saulius/struct/CIF-dictionaries/cif_core.dic
dictionary named 'cif_core.dic' version 2.4.1 from 2010-06-29.

Automatic conversion script
Id: cif_fix_values 1715 2011-07-08 13:25:40Z adriana 

The following automatic conversions were performed:

'_exptl_crystal_density_meas' value 'not measured' was changed to '?'
- the value is perceived as not measured.

Automatic conversion script
Id: cif_fix_values 3008 2015-01-20 13:52:24Z robertas 

The following automatic conversions were performed:

'_refine_ls_weighting_scheme' value 'calc w =
1/[\s^2^(Fo^2^)+(0.0492P)^2^] where P=(Fo^2^+2Fc^2^)/3' was changed
to 'calc'. New tag '_refine_ls_weighting_details' was created. The
value of the new tag was set to 'w = 1/[\s^2^(Fo^2^)+(0.0492P)^2^]
where P=(Fo^2^+2Fc^2^)/3'.

Automatic conversion script
Id: cif_fix_values 3143 2015-03-26 13:38:13Z robertas 
;
_cod_original_cell_volume 3346.4(3)
_cod_original_sg_symbol_H-M 'P 21/n'
_cod_database_code 2012580
_cod_database_fobs_code 2012580

loop_
_symmetry_equiv_pos_as_xyz
'x, y, z'
'-x+1/2, y+1/2, -z+1/2'
'-x, -y, -z'
'x-1/2, -y-1/2, z-1/2'

loop_
_atom_site_label
_atom_site_fract_x
_atom_site_fract_y
_atom_site_fract_z
_atom_site_U_iso_or_equiv
_atom_site_adp_type
_atom_site_calc_flag
_atom_site_refinement_flags
_atom_site_occupancy
_atom_site_disorder_assembly
_atom_site_disorder_group
_atom_site_type_symbol
Cu1 1.01893(3) -.08110(8) .35366(3) .02285(15) Uani d . 1 . . Cu
Ni1 1.22999(3) -.20910(9) .27921(3) .02244(16) Uani d . 1 . . Ni
O1 1.3137(2) .1773(6) .5563(2) .0494(12) Uani d D 1 . . O
H1A 1.319(4) .200(8) .5948(17) .074 Uiso d D 1 . . H
H1B 1.340(4) .099(6) .557(3) .074 Uiso d D 1 . . H
Ni2 .76634(4) -.08074(10) .20830(3) .03145(18) Uani d . 1 . . Ni
Cu2 1.02232(3) -.41648(8) .54820(3) .02174(15) Uani d . 1 . . Cu
O2 1.6200(3) .1409(7) .4468(2) .0598(14) Uani d D 1 . . O
H2A 1.644(3) .149(10) .4879(16) .090 Uiso d D 1 . . H
H2B 1.583(3) .197(9) .450(3) .090 Uiso d D 1 . . H
Cu3 1.49228(3) -.21849(8) .32174(3) .02206(15) Uani d . 1 . . Cu
O3 .5851(3) -.2389(9) .5090(2) .078(3) Uani d PD .887(12) A 1 O
H3A .587(7) -.137(5) .501(4) .117 Uiso d PD .887(12) A 1 H
H3B .601(5) -.233(11) .5499(14) .117 Uiso d PD .887(12) A 1 H
O3' .539(3) -.109(6) .523(2) .062(17) Uiso d P .113(12) A 2 O
Cu4 1.18323(3) .19942(7) .48614(3) .01995(15) Uani d . 1 . . Cu
N11 1.3742(2) -.2303(6) .2546(2) .0302(11) Uani d . 1 . . N
C11 1.3186(3) -.2261(6) .2619(2) .0240(12) Uani d . 1 . . C
N12 1.1424(3) -.2987(6) .1446(2) .0344(12) Uani d . 1 . . N
C12 1.1769(3) -.2624(7) .1955(2) .0246(12) Uani d . 1 . . C
N13 1.0929(2) -.1456(5) .3112(2) .0250(10) Uani d . 1 . . N
C13 1.1441(3) -.1759(6) .2980(2) .0240(12) Uani d . 1 . . C
N14 1.3076(3) -.1425(6) .4190(2) .0347(12) Uani d . 1 . . N
C14 1.2787(3) -.1659(7) .3652(2) .0257(12) Uani d . 1 . . C
A1 1.0364(3) .1361(6) .3915(2) .0232(11) Uani d P .57 . . C
A2 1.0286(2) .2561(6) .4154(2) .0239(11) Uani d P .57 . . N
A1' 1.0364(3) .1361(6) .3915(2) .0232(11) Uani d P .43 . . N
A2' 1.0286(2) .2561(6) .4154(2) .0239(11) Uani d P .43 . . C
N21 .9196(2) -.0878(6) .2933(2) .0281(10) Uani d . 1 . . N
C21 .8606(3) -.0868(7) .2620(2) .0268(12) Uani d . 1 . . C
C22 .8049(3) -.0696(8) .1384(3) .0367(14) Uani d . 1 . . C
N22 .8266(3) -.0676(7) .0958(2) .0417(13) Uani d . 1 . . N
N23 .6199(2) -.0575(5) .1111(2) .0240(10) Uani d . 1 . . N
C23 .6751(3) -.0652(7) .1494(2) .0261(12) Uani d . 1 . . C
C24 .7285(3) -.1120(8) .2761(3) .0388(15) Uani d . 1 . . C
N24 .7061(3) -.1422(8) .3178(2) .0537(16) Uani d . 1 . . N
N25 1.0256(2) -.2476(5) .42128(19) .0213(10) Uani d . 1 . . N
C25 1.0218(3) -.3447(6) .4583(2) .0207(11) Uani d . 1 . . C
N31 1.4600(2) -.2479(5) .40021(19) .0261(10) Uani d . 1 . . N
H31A 1.4965 -.2201 .4366 .031 Uiso calc R 1 . . H
H31B 1.4209 -.1826 .3976 .031 Uiso calc R 1 . . H
C31 1.4400(3) -.4203(7) .4036(3) .0369(14) Uani d . 1 . . C
H31C 1.3923 -.4424 .3722 .044 Uiso calc R 1 . . H
H31D 1.4378 -.4468 .4473 .044 Uiso calc R 1 . . H
N32 1.5058(3) -.4610(5) .3262(2) .0326(11) Uani d . 1 . . N
H32A 1.4721 -.5093 .2922 .039 Uiso calc R 1 . . H
H32B 1.5509 -.4870 .3239 .039 Uiso calc R 1 . . H
C32 1.4973(3) -.5192(7) .3880(3) .0390(15) Uani d . 1 . . C
H32C 1.5435 -.5083 .4228 .047 Uiso calc R 1 . . H
H32D 1.4833 -.6347 .3842 .047 Uiso calc R 1 . . H
N33 1.5363(2) -.1832(6) .2506(2) .0283(11) Uani d . 1 . . N
H33A 1.5851 -.2013 .2652 .034 Uiso calc R 1 . . H
H33B 1.5163 -.2527 .2170 .034 Uiso calc R 1 . . H
C33 1.5214(3) -.0133(7) .2291(3) .0342(14) Uani d . 1 . . C
H33C 1.4702 -.0005 .2037 .041 Uiso calc R 1 . . H
H33D 1.5516 .0184 .2019 .041 Uiso calc R 1 . . H
N34 1.4997(2) .0233(5) .3319(2) .0255(10) Uani d . 1 . . N
H34A 1.4543 .0676 .3218 .031 Uiso calc R 1 . . H
H34B 1.5239 .0491 .3740 .031 Uiso calc R 1 . . H
C34 1.5388(3) .0907(7) .2887(3) .0311(13) Uani d . 1 . . C
H34C 1.5913 .0903 .3106 .037 Uiso calc R 1 . . H
H34D 1.5233 .2035 .2769 .037 Uiso calc R 1 . . H
N41 1.1470(2) .1632(5) .56263(18) .0210(9) Uani d . 1 . . N
H41A 1.1827 .1871 .6001 .025 Uiso calc R 1 . . H
H41B 1.1082 .2293 .5599 .025 Uiso calc R 1 . . H
C41 1.1253(3) -.0099(6) .5627(2) .0256(12) Uani d . 1 . . C
H41C 1.0763 -.0261 .5326 .031 Uiso calc R 1 . . H
H41D 1.1252 -.0425 .6063 .031 Uiso calc R 1 . . H
N42 1.1830(2) -.0418(5) .47991(19) .0218(10) Uani d . 1 . . N
H42A 1.1442 -.0758 .4466 .026 Uiso calc R 1 . . H
H42B 1.2244 -.0768 .4720 .026 Uiso calc R 1 . . H
C42 1.1789(3) -.1093(6) .5419(2) .0224(11) Uani d . 1 . . C
H42C 1.2267 -.1042 .5748 .027 Uiso calc R 1 . . H
H42D 1.1632 -.2236 .5362 .027 Uiso calc R 1 . . H
N43 1.2115(2) .2366(5) .40524(19) .0240(10) Uani d . 1 . . N
H43A 1.2497 .1711 .4052 .029 Uiso calc R 1 . . H
H43B 1.1735 .2124 .3695 .029 Uiso calc R 1 . . H
C43 1.2320(3) .4088(7) .4037(3) .0347(14) Uani d . 1 . . C
H43C 1.2824 .4250 .4306 .042 Uiso calc R 1 . . H
H43D 1.2280 .4413 .3590 .042 Uiso calc R 1 . . H
N44 1.1812(2) .4404(5) .49109(19) .0266(10) Uani d . 1 . . N
H44A 1.1401 .4736 .4999 .032 Uiso calc R 1 . . H
H44B 1.2204 .4767 .5236 .032 Uiso calc R 1 . . H
C44 1.1829(3) .5079(7) .4285(3) .0343(14) Uani d . 1 . . C
H44C 1.1339 .5067 .3974 .041 Uiso calc R 1 . . H
H44D 1.2000 .6211 .4342 .041 Uiso calc R 1 . . H

loop_
_atom_site_aniso_label
_atom_site_aniso_U_11
_atom_site_aniso_U_22
_atom_site_aniso_U_33
_atom_site_aniso_U_12
_atom_site_aniso_U_13
_atom_site_aniso_U_23
Cu1 .0193(3) .0273(4) .0224(3) .0017(3) .0070(3) .0028(3)
Ni1 .0167(4) .0321(4) .0198(3) .0017(3) .0073(3) -.0003(3)
O1 .036(3) .075(4) .037(2) .001(2) .011(2) -.005(2)
Ni2 .0199(4) .0427(5) .0263(4) .0005(3) -.0012(3) .0014(3)
Cu2 .0206(4) .0228(4) .0196(3) .0004(3) .0028(3) -.0005(3)
O2 .069(4) .066(4) .028(2) -.002(3) -.008(2) -.002(2)
Cu3 .0199(4) .0241(4) .0219(3) .0003(3) .0059(3) -.0030(3)
O3 .041(4) .164(8) .026(3) -.019(4) .004(3) .012(3)
Cu4 .0229(4) .0195(3) .0191(3) .0005(3) .0088(3) -.0008(3)
N11 .024(3) .041(3) .026(2) -.001(2) .008(2) -.006(2)
C11 .025(3) .029(3) .017(2) -.003(2) .005(2) -.003(2)
N12 .026(3) .048(3) .027(3) .003(2) .005(2) -.005(2)
C12 .013(3) .035(3) .026(3) .001(2) .007(2) -.001(2)
N13 .023(3) .029(3) .025(2) .002(2) .009(2) -.0005(19)
C13 .028(3) .024(3) .020(3) .002(2) .007(2) -.002(2)
N14 .024(3) .053(3) .027(3) -.002(2) .008(2) -.006(2)
C14 .016(3) .035(3) .027(3) -.001(2) .008(2) .000(2)
A1 .019(3) .024(3) .020(2) .002(2) -.004(2) .002(2)
A2 .017(3) .034(3) .016(2) -.003(2) -.0021(19) .000(2)
A1' .019(3) .024(3) .020(2) .002(2) -.004(2) .002(2)
A2' .017(3) .034(3) .016(2) -.003(2) -.0021(19) .000(2)
N21 .020(3) .037(3) .026(2) .001(2) .005(2) -.005(2)
C21 .022(3) .039(3) .020(3) -.002(3) .007(2) -.005(2)
C22 .028(3) .042(4) .034(3) .000(3) -.001(3) -.002(3)
N22 .032(3) .066(4) .030(3) .002(3) .014(2) .005(3)
N23 .017(2) .031(3) .020(2) .0036(19) -.0007(19) -.0037(19)
C23 .028(3) .035(3) .017(3) .000(3) .009(2) .000(2)
C24 .024(3) .048(4) .038(3) .003(3) .000(3) -.001(3)
N24 .024(3) .099(5) .035(3) .006(3) .004(2) .004(3)
N25 .022(2) .023(2) .017(2) .0009(18) .0023(18) .0009(18)
C25 .020(3) .017(3) .026(3) .002(2) .009(2) .003(2)
N31 .026(3) .029(3) .023(2) -.001(2) .0064(19) -.0013(19)
C31 .033(4) .037(4) .042(3) -.001(3) .013(3) .008(3)
N32 .026(3) .029(3) .039(3) -.002(2) .004(2) -.007(2)
C32 .025(3) .031(4) .059(4) .003(3) .010(3) .012(3)
N33 .022(3) .035(3) .028(2) -.001(2) .008(2) -.008(2)
C33 .030(3) .043(4) .028(3) .000(3) .007(3) .002(3)
N34 .024(3) .027(3) .026(2) -.002(2) .009(2) -.0020(19)
C34 .031(3) .028(3) .035(3) -.003(3) .011(3) .002(3)
N41 .022(2) .021(2) .021(2) .0014(19) .0080(19) -.0031(18)
C41 .029(3) .022(3) .030(3) -.005(2) .015(3) -.002(2)
N42 .022(2) .022(2) .022(2) -.0006(18) .0068(19) -.0018(18)
C42 .026(3) .018(3) .023(3) .001(2) .008(2) .003(2)
N43 .028(3) .023(3) .022(2) -.0021(19) .009(2) -.0021(18)
C43 .052(4) .025(3) .034(3) -.004(3) .023(3) .003(3)
N44 .033(3) .030(3) .018(2) -.003(2) .009(2) -.0035(19)
C44 .049(4) .020(3) .040(3) -.003(3) .021(3) .003(3)

loop_
_atom_type_symbol
_atom_type_description
_atom_type_scat_dispersion_real
_atom_type_scat_dispersion_imag
_atom_type_scat_source
C C .0033 .0016 'International Tables Vol C Tables 4.2.6.8 and 6.1.1.4'
H H .0000 .0000 'International Tables Vol C Tables 4.2.6.8 and 6.1.1.4'
N N .0061 .0033 'International Tables Vol C Tables 4.2.6.8 and 6.1.1.4'
O O .0106 .0060 'International Tables Vol C Tables 4.2.6.8 and 6.1.1.4'
Ni Ni .3393 1.1124 'International Tables Vol C Tables 4.2.6.8 and 6.1.1.4'
Cu Cu .3201 1.2651 'International Tables Vol C Tables 4.2.6.8 and 6.1.1.4'

loop_
_geom_angle_atom_site_label_1
_geom_angle_atom_site_label_2
_geom_angle_atom_site_label_3
_geom_angle_site_symmetry_1
_geom_angle_site_symmetry_3
_geom_angle
_geom_angle_publ_flag
A1' Cu1 A1 . . .0(4) ?
A1' Cu1 N21 . . 108.33(19) ?
A1 Cu1 N21 . . 108.33(19) y
A1' Cu1 N25 . . 111.00(18) ?
A1 Cu1 N25 . . 111.00(18) y
N21 Cu1 N25 . . 107.66(18) y
A1' Cu1 N13 . . 112.30(19) ?
A1 Cu1 N13 . . 112.30(19) y
N21 Cu1 N13 . . 112.27(17) y
N25 Cu1 N13 . . 105.18(17) y
C12 Ni1 C13 . . 88.9(2) y
C12 Ni1 C14 . . 175.7(2) ?
C13 Ni1 C14 . . 88.2(2) y
C12 Ni1 C11 . . 93.3(2) y
C13 Ni1 C11 . . 175.6(2) ?
C14 Ni1 C11 . . 89.8(2) y
H1A O1 H1B . . 105(4) ?
C21 Ni2 C23 . . 175.0(2) ?
C21 Ni2 C24 . . 92.8(2) y
C23 Ni2 C24 . . 91.8(2) y
C21 Ni2 C22 . . 87.2(2) y
C23 Ni2 C22 . . 88.3(2) y
C24 Ni2 C22 . . 174.8(3) ?
A2' Cu2 A2 3_756 3_756 .0(4) ?
A2' Cu2 N23 3_756 4_656 106.80(18) ?
A2 Cu2 N23 3_756 4_656 106.80(18) y
A2' Cu2 C25 3_756 . 109.49(19) ?
A2 Cu2 C25 3_756 . 109.49(19) y
N23 Cu2 C25 4_656 . 114.76(18) y
A2' Cu2 C25 3_756 3_746 114.16(19) ?
A2 Cu2 C25 3_756 3_746 114.16(19) ?
N23 Cu2 C25 4_656 3_746 103.05(19) ?
C25 Cu2 C25 . 3_746 108.60(16) y
A2' Cu2 Cu2 3_756 3_746 129.63(13) ?
A2 Cu2 Cu2 3_756 3_746 129.63(13) ?
N23 Cu2 Cu2 4_656 3_746 123.24(13) ?
C25 Cu2 Cu2 . 3_746 56.17(14) ?
C25 Cu2 Cu2 3_746 3_746 52.43(13) ?
H2A O2 H2B . . 94(3) ?
N33 Cu3 N31 . . 173.15(18) ?
N33 Cu3 N34 . . 84.68(17) y
N31 Cu3 N34 . . 93.27(17) y
N33 Cu3 N32 . . 95.87(18) y
N31 Cu3 N32 . . 84.74(18) y
N34 Cu3 N32 . . 167.64(19) ?
N33 Cu3 N11 . . 95.24(17) y
N31 Cu3 N11 . . 91.51(17) y
N34 Cu3 N11 . . 97.78(18) y
N32 Cu3 N11 . . 94.47(18) y
H3A O3 H3B . . 98(4) ?
N44 Cu4 N42 . . 178.75(18) ?
N44 Cu4 N41 . . 94.93(16) y
N42 Cu4 N41 . . 85.08(16) y
N44 Cu4 N43 . . 84.84(16) y
N42 Cu4 N43 . . 95.06(16) y
N41 Cu4 N43 . . 175.57(18) ?
C11 N11 Cu3 . . 135.2(4) y
N11 C11 Ni1 . . 175.8(5) y
N12 C12 Ni1 . . 177.5(5) y
C13 N13 Cu1 . . 167.1(4) y
N13 C13 Ni1 . . 175.4(5) y
N14 C14 Ni1 . . 178.0(5) y
A2' A1 A2 . . .0(7) ?
A2' A1 Cu1 . . 161.5(4) ?
A2 A1 Cu1 . . 161.5(4) y
A1' A2 A1 . . .0(7) ?
A1' A2 Cu2 . 3_756 156.6(4) ?
A1 A2 Cu2 . 3_756 156.6(4) y
A2' A1' A2 . . .0(7) ?
A2' A1' Cu1 . . 161.5(4) ?
A2 A1' Cu1 . . 161.5(4) ?
A1' A2' A1 . . .0(7) ?
A1' A2' Cu2 . 3_756 156.6(4) ?
A1 A2' Cu2 . 3_756 156.6(4) ?
C21 N21 Cu1 . . 174.9(4) y
N21 C21 Ni2 . . 177.3(5) y
N22 C22 Ni2 . . 177.6(6) y
C23 N23 Cu2 . 4 170.2(4) y
N23 C23 Ni2 . . 177.2(4) y
N24 C24 Ni2 . . 175.4(6) y
C25 N25 Cu1 . . 172.9(4) y
N25 C25 Cu2 . . 152.5(4) y
N25 C25 Cu2 . 3_746 134.7(4) y
Cu2 C25 Cu2 . 3_746 71.40(16) y
C31 N31 Cu3 . . 108.2(3) ?
C31 N31 H31A . . 110.1 ?
Cu3 N31 H31A . . 110.1 ?
C31 N31 H31B . . 110.1 ?
Cu3 N31 H31B . . 110.1 ?
H31A N31 H31B . . 108.4 ?
N31 C31 C32 . . 106.8(5) ?
N31 C31 H31C . . 110.4 ?
C32 C31 H31C . . 110.4 ?
N31 C31 H31D . . 110.4 ?
C32 C31 H31D . . 110.4 ?
H31C C31 H31D . . 108.6 ?
C32 N32 Cu3 . . 108.5(3) ?
C32 N32 H32A . . 110.0 ?
Cu3 N32 H32A . . 110.0 ?
C32 N32 H32B . . 110.0 ?
Cu3 N32 H32B . . 110.0 ?
H32A N32 H32B . . 108.4 ?
N32 C32 C31 . . 108.8(5) ?
N32 C32 H32C . . 109.9 ?
C31 C32 H32C . . 109.9 ?
N32 C32 H32D . . 109.9 ?
C31 C32 H32D . . 109.9 ?
H32C C32 H32D . . 108.3 ?
C33 N33 Cu3 . . 107.1(3) ?
C33 N33 H33A . . 110.3 ?
Cu3 N33 H33A . . 110.3 ?
C33 N33 H33B . . 110.3 ?
Cu3 N33 H33B . . 110.3 ?
H33A N33 H33B . . 108.6 ?
N33 C33 C34 . . 107.4(4) ?
N33 C33 H33C . . 110.2 ?
C34 C33 H33C . . 110.2 ?
N33 C33 H33D . . 110.2 ?
C34 C33 H33D . . 110.2 ?
H33C C33 H33D . . 108.5 ?
C34 N34 Cu3 . . 109.6(3) ?
C34 N34 H34A . . 109.7 ?
Cu3 N34 H34A . . 109.7 ?
C34 N34 H34B . . 109.7 ?
Cu3 N34 H34B . . 109.7 ?
H34A N34 H34B . . 108.2 ?
N34 C34 C33 . . 107.9(4) ?
N34 C34 H34C . . 110.1 ?
C33 C34 H34C . . 110.1 ?
N34 C34 H34D . . 110.1 ?
C33 C34 H34D . . 110.1 ?
H34C C34 H34D . . 108.4 ?
C41 N41 Cu4 . . 108.2(3) ?
C41 N41 H41A . . 110.1 ?
Cu4 N41 H41A . . 110.1 ?
C41 N41 H41B . . 110.1 ?
Cu4 N41 H41B . . 110.1 ?
H41A N41 H41B . . 108.4 ?
N41 C41 C42 . . 107.6(4) ?
N41 C41 H41C . . 110.2 ?
C42 C41 H41C . . 110.2 ?
N41 C41 H41D . . 110.2 ?
C42 C41 H41D . . 110.2 ?
H41C C41 H41D . . 108.5 ?
C42 N42 Cu4 . . 108.2(3) ?
C42 N42 H42A . . 110.1 ?
Cu4 N42 H42A . . 110.1 ?
C42 N42 H42B . . 110.1 ?
Cu4 N42 H42B . . 110.1 ?
H42A N42 H42B . . 108.4 ?
N42 C42 C41 . . 107.6(4) ?
N42 C42 H42C . . 110.2 ?
C41 C42 H42C . . 110.2 ?
N42 C42 H42D . . 110.2 ?
C41 C42 H42D . . 110.2 ?
H42C C42 H42D . . 108.5 ?
C43 N43 Cu4 . . 108.2(3) ?
C43 N43 H43A . . 110.1 ?
Cu4 N43 H43A . . 110.1 ?
C43 N43 H43B . . 110.1 ?
Cu4 N43 H43B . . 110.1 ?
H43A N43 H43B . . 108.4 ?
C44 C43 N43 . . 108.4(4) ?
C44 C43 H43C . . 110.0 ?
N43 C43 H43C . . 110.0 ?
C44 C43 H43D . . 110.0 ?
N43 C43 H43D . . 110.0 ?
H43C C43 H43D . . 108.4 ?
C44 N44 Cu4 . . 108.6(3) ?
C44 N44 H44A . . 110.0 ?
Cu4 N44 H44A . . 110.0 ?
C44 N44 H44B . . 110.0 ?
Cu4 N44 H44B . . 110.0 ?
H44A N44 H44B . . 108.3 ?
C43 C44 N44 . . 108.9(5) ?
C43 C44 H44C . . 109.9 ?
N44 C44 H44C . . 109.9 ?
C43 C44 H44D . . 109.9 ?
N44 C44 H44D . . 109.9 ?
H44C C44 H44D . . 108.3 ?

loop_
_geom_bond_atom_site_label_1
_geom_bond_atom_site_label_2
_geom_bond_site_symmetry_2
_geom_bond_distance
_geom_bond_publ_flag
Cu1 A1' . 1.963(5) ?
Cu1 A1 . 1.963(5) y
Cu1 N21 . 1.984(5) y
Cu1 N25 . 1.992(4) y
Cu1 N13 . 2.005(4) y
Ni1 C12 . 1.858(5) y
Ni1 C13 . 1.860(5) y
Ni1 C14 . 1.860(5) y
Ni1 C11 . 1.881(5) y
O1 H1A . .83(3) ?
O1 H1B . .82(3) ?
Ni2 C21 . 1.855(6) y
Ni2 C23 . 1.856(6) y
Ni2 C24 . 1.858(6) y
Ni2 C22 . 1.891(6) y
Cu2 A2' 3_756 1.962(5) ?
Cu2 A2 3_756 1.962(5) y
Cu2 N23 4_656 1.991(4) y
Cu2 C25 . 2.044(5) y
Cu2 C25 3_746 2.142(5) y
Cu2 Cu2 3_746 2.4440(12) y
O2 H2A . .88(3) ?
O2 H2B . .87(3) ?
Cu3 N33 . 2.007(4) y
Cu3 N31 . 2.007(4) y
Cu3 N34 . 2.013(4) y
Cu3 N32 . 2.022(5) y
Cu3 N11 . 2.325(5) y
O3 H3A . .87(3) ?
O3 H3B . .85(3) ?
Cu4 N44 . 1.998(4) y
Cu4 N42 . 2.000(4) y
Cu4 N41 . 2.019(4) y
Cu4 N43 . 2.022(4) y
N11 C11 . 1.142(6) y
N12 C12 . 1.149(6) y
N13 C13 . 1.145(6) y
N14 C14 . 1.155(6) y
A1 A2' . 1.153(6) ?
A1 A2 . 1.153(6) y
A2 A1' . 1.153(6) ?
A2 Cu2 3_756 1.962(5) ?
A1' A2' . 1.153(6) ?
A2' Cu2 3_756 1.962(5) ?
N21 C21 . 1.146(6) y
C22 N22 . 1.132(7) y
N23 C23 . 1.146(6) y
N23 Cu2 4 1.991(4) ?
C24 N24 . 1.147(7) y
N25 C25 . 1.156(6) y
C25 Cu2 3_746 2.142(5) ?
N31 C31 . 1.486(7) y
N31 H31A . .9200 ?
N31 H31B . .9200 ?
C31 C32 . 1.503(8) y
C31 H31C . .9900 ?
C31 H31D . .9900 ?
N32 C32 . 1.485(7) y
N32 H32A . .9200 ?
N32 H32B . .9200 ?
C32 H32C . .9900 ?
C32 H32D . .9900 ?
N33 C33 . 1.481(7) y
N33 H33A . .9200 ?
N33 H33B . .9200 ?
C33 C34 . 1.507(7) y
C33 H33C . .9900 ?
C33 H33D . .9900 ?
N34 C34 . 1.487(6) y
N34 H34A . .9200 ?
N34 H34B . .9200 ?
C34 H34C . .9900 ?
C34 H34D . .9900 ?
N41 C41 . 1.494(6) y
N41 H41A . .9200 ?
N41 H41B . .9200 ?
C41 C42 . 1.501(7) y
C41 H41C . .9900 ?
C41 H41D . .9900 ?
N42 C42 . 1.486(6) y
N42 H42A . .9200 ?
N42 H42B . .9200 ?
C42 H42C . .9900 ?
C42 H42D . .9900 ?
N43 C43 . 1.482(7) y
N43 H43A . .9200 ?
N43 H43B . .9200 ?
C43 C44 . 1.479(7) y
C43 H43C . .9900 ?
C43 H43D . .9900 ?
N44 C44 . 1.483(6) y
N44 H44A . .9200 ?
N44 H44B . .9200 ?
C44 H44C . .9900 ?
C44 H44D . .9900 ?

loop_
_geom_hbond_atom_site_label_D
_geom_hbond_atom_site_label_H
_geom_hbond_atom_site_label_A
_geom_hbond_site_symmetry_A
_geom_hbond_distance_DH
_geom_hbond_distance_HA
_geom_hbond_distance_DA
_geom_hbond_angle_DHA
O1 H1A N24 3_756 .83(3) 2.16(5) 2.898(7) 148(7)
O1 H1B O2 3_856 .82(3) 2.14(3) 2.942(7) 165(8)
O2 H2A N14 3_856 .88(3) 1.96(3) 2.835(6) 174(8)
O2 H2B O3' 3_756 .87(3) 2.72(8) 3.37(5) 132(7)
O3 H3A O1 3_756 .87(3) 2.62(12) 2.803(7) 93(8)
O3 H3B N12 4_556 .85(3) 1.99(3) 2.843(7) 174(9)
N31 H31A O3 1_655 .92 1.96 2.841(7) 160
N31 H31A O3' 1_655 .92 2.04 2.90(4) 155
N34 H34B O2 . .92 2.19 3.026(7) 151
